data_7061729
loop_
_publ_author_name
'Saikia, B. Shriya'
'Borpatra, Paran J.'
'Rahman, Iftakur'
'Deb, Mohit L.'
'Baruah, Pranjal K.'

_publ_section_title
;
 Visible-light-promoted sulfenylation of 6-aminouracils under
 catalyst-free conditions
;
_journal_issue 34
_journal_name_full 'New Journal of Chemistry'
_journal_page_first 16523
_journal_page_last 16529
_journal_paper_doi 10.1039/D2NJ01941H
_journal_volume 46
_journal_year 2022
_chemical_formula_moiety 'C32 H30 N6 O9 S2'
_chemical_formula_sum 'C32 H30 N6 O9 S2'
_chemical_formula_weight 706.74
_space_group_crystal_system tetragonal
_space_group_IT_number 114
_space_group_name_Hall 'P -4 2n'
_space_group_name_H-M_alt 'P -4 21 c'
_atom_sites_solution_hydrogens mixed
_audit_creation_method SHELXL-2016/6
_audit_update_record
;
2022-03-11 deposited with the CCDC.	2022-08-03 downloaded from the CCDC.
;
_cell_angle_alpha 90
_cell_angle_beta 90
_cell_angle_gamma 90
_cell_formula_units_Z 4
_cell_length_a 15.2751(13)
_cell_length_b 15.2751(13)
_cell_length_c 13.9765(12)
_cell_measurement_reflns_used 9781
_cell_measurement_temperature 293(2)
_cell_measurement_theta_max 23.33
_cell_measurement_theta_min 3.32
_cell_volume 3261.1(5)
_computing_cell_refinement 'Bruker SAINT'
_computing_data_collection 'Bruker APEX2'
_computing_data_reduction 'Bruker SAINT'
_computing_molecular_graphics 'Bruker SHELXTL'
_computing_publication_material 'Bruker SHELXTL'
_computing_structure_refinement 'SHELXL-2016/6 (Sheldrick, 2016)'
_computing_structure_solution 'SHELXT 2014/5 (Sheldrick, 2014)'
_diffrn_ambient_temperature 293(2)
_diffrn_measured_fraction_theta_full 0.998
_diffrn_measured_fraction_theta_max 0.998
_diffrn_measurement_device_type 'Bruker APEX-II CCD'
_diffrn_measurement_method '\f and \w scans'
_diffrn_radiation_type MoK\a
_diffrn_radiation_wavelength 0.71073
_diffrn_reflns_av_unetI/netI 0.0424
_diffrn_reflns_Laue_measured_fraction_full 0.998
_diffrn_reflns_Laue_measured_fraction_max 0.998
_diffrn_reflns_limit_h_max 17
_diffrn_reflns_limit_h_min -17
_diffrn_reflns_limit_k_max 17
_diffrn_reflns_limit_k_min -17
_diffrn_reflns_limit_l_max 15
_diffrn_reflns_limit_l_min -15
_diffrn_reflns_number 97855
_diffrn_reflns_point_group_measured_fraction_full 0.998
_diffrn_reflns_point_group_measured_fraction_max 0.998
_diffrn_reflns_theta_full 23.599
_diffrn_reflns_theta_max 23.599
_diffrn_reflns_theta_min 1.885
_diffrn_source 'fine-focus sealed tube'
_exptl_absorpt_coefficient_mu 0.228
_exptl_absorpt_correction_type multi-scan
_exptl_absorpt_process_details 'Bruker AXS SADABS program'
_exptl_crystal_colour yellow
_exptl_crystal_density_diffrn 1.439
_exptl_crystal_description block
_exptl_crystal_F_000 1472
_exptl_crystal_size_max 0.210
_exptl_crystal_size_mid 0.180
_exptl_crystal_size_min 0.130
_exptl_transmission_factor_max 0.970
_exptl_transmission_factor_min 0.952
_refine_diff_density_max 0.532
_refine_diff_density_min -0.629
_refine_diff_density_rms 0.220
_refine_ls_abs_structure_details
;
 Flack x determined using 918 quotients [(I+)-(I-)]/[(I+)+(I-)]
 (Parsons, Flack and Wagner, Acta Cryst. B69 (2013) 249-259).
;
_refine_ls_abs_structure_Flack 0.01(3)
_refine_ls_extinction_method none
_refine_ls_goodness_of_fit_ref 1.103
_refine_ls_hydrogen_treatment mixed
_refine_ls_matrix_type full
_refine_ls_number_parameters 233
_refine_ls_number_reflns 97855
_refine_ls_number_restraints 2
_refine_ls_restrained_S_all 1.105
_refine_ls_R_factor_all 0.0486
_refine_ls_R_factor_gt 0.0407
_refine_ls_shift/su_max 0.000
_refine_ls_shift/su_mean 0.000
_refine_ls_structure_factor_coef Fsqd
_refine_ls_weighting_details 'w=1/[\s^2^(Fo^2^)+(0.0558P)^2^+0.5883P] where P=(Fo^2^+2Fc^2^)/3'
_refine_ls_weighting_scheme calc
_refine_ls_wR_factor_gt 0.1019
_refine_ls_wR_factor_ref 0.1134
_reflns_Friedel_coverage 0.764
_reflns_Friedel_fraction_full 0.998
_reflns_Friedel_fraction_max 0.998
_reflns_number_gt 88078
_reflns_number_total 97855
_reflns_threshold_expression 'I > 2\s(I)'
_cod_data_source_file d2nj01941h2.cif
_cod_data_source_block ortho
_cod_depositor_comments 'Adding full bibliography for 7061729.cif.'
_cod_original_cell_volume 3261.1(6)
_cod_database_code 7061729
_shelx_shelxl_version_number 2016/6
_shelx_space_group_comment
;
The symmetry employed for this shelxl refinement is uniquely defined
by the following loop, which should always be used as a source of
symmetry information in preference to the above space-group names.
They are only intended as comments.
;
_shelx_estimated_absorpt_t_min 0.954
_shelx_estimated_absorpt_t_max 0.971

loop_
_space_group_symop_operation_xyz
'x, y, z'
'y, -x, -z'
'-x, -y, z'
'-y, x, -z'
'x+1/2, -y+1/2, -z+1/2'
'-y+1/2, -x+1/2, z+1/2'
'-x+1/2, y+1/2, -z+1/2'
'y+1/2, x+1/2, z+1/2'

loop_
_atom_site_label
_atom_site_type_symbol
_atom_site_fract_x
_atom_site_fract_y
_atom_site_fract_z
_atom_site_U_iso_or_equiv
_atom_site_adp_type
_atom_site_occupancy
_atom_site_site_symmetry_order
_atom_site_calc_flag
_atom_site_refinement_flags_posn
_atom_site_refinement_flags_adp
_atom_site_refinement_flags_occupancy
_atom_site_disorder_assembly
_atom_site_disorder_group
C1 C 0.1043(3) 0.2504(3) 0.2953(3) 0.0457(12) Uani 1 1 d . . . . .
C2 C 0.1743(3) 0.2630(3) 0.2316(3) 0.0390(11) Uani 1 1 d . . . . .
C3 C 0.2585(3) 0.2357(3) 0.2540(3) 0.0362(11) Uani 1 1 d . . . . .
C4 C 0.2080(3) 0.1833(3) 0.4077(3) 0.0424(12) Uani 1 1 d . . . . .
C5 C 0.3622(3) 0.1666(4) 0.3669(4) 0.0548(14) Uani 1 1 d . . . . .
H5A H 0.379692 0.121851 0.322653 0.082 Uiso 1 1 calc R U . . .
H5B H 0.361251 0.142991 0.430546 0.082 Uiso 1 1 calc R U . . .
H5C H 0.402961 0.214350 0.364058 0.082 Uiso 1 1 calc R U . . .
C6 C 0.0544(4) 0.1902(5) 0.4503(4) 0.0758(19) Uani 1 1 d . . . . .
H6A H 0.071706 0.143871 0.492667 0.114 Uiso 1 1 calc R U . . .
H6B H 0.002860 0.172932 0.415786 0.114 Uiso 1 1 calc R U . . .
H6C H 0.042049 0.241978 0.486864 0.114 Uiso 1 1 calc R U . . .
C7 C 0.1252(3) 0.2487(3) 0.0383(3) 0.0381(11) Uani 1 1 d . . . . .
C8 C 0.0842(3) 0.2822(3) -0.0409(3) 0.0415(11) Uani 1 1 d . . . . .
H8 H 0.068913 0.341093 -0.042326 0.050 Uiso 1 1 calc R U . . .
C9 C 0.0650(3) 0.2282(3) -0.1205(3) 0.0374(11) Uani 1 1 d . . . . .
C10 C 0.0243(3) 0.2613(4) -0.2040(3) 0.0478(13) Uani 1 1 d . . . . .
H10 H 0.007641 0.319859 -0.206673 0.057 Uiso 1 1 calc R U . . .
C11 C 0.0094(3) 0.2081(4) -0.2802(3) 0.0548(14) Uani 1 1 d . . . . .
H11 H -0.016658 0.230729 -0.335078 0.066 Uiso 1 1 calc R U . . .
C12 C 0.0330(4) 0.1192(4) -0.2770(4) 0.0602(15) Uani 1 1 d . . . . .
H12 H 0.022491 0.083373 -0.329571 0.072 Uiso 1 1 calc R U . . .
C13 C 0.0711(4) 0.0853(4) -0.1971(3) 0.0540(14) Uani 1 1 d . . . . .
H13 H 0.085875 0.026238 -0.195286 0.065 Uiso 1 1 calc R U . . .
C14 C 0.0885(3) 0.1388(3) -0.1171(3) 0.0407(12) Uani 1 1 d . . . . .
C15 C 0.1284(3) 0.1061(3) -0.0330(3) 0.0429(12) Uani 1 1 d . . . . .
H15 H 0.142420 0.046914 -0.029133 0.051 Uiso 1 1 calc R U . . .
C16 C 0.1468(3) 0.1595(3) 0.0426(3) 0.0415(11) Uani 1 1 d . . . . .
H16 H 0.173535 0.136761 0.096965 0.050 Uiso 1 1 calc R U . . .
N1 N 0.2745(2) 0.1981(2) 0.3416(2) 0.0372(9) Uani 1 1 d . . . . .
N2 N 0.1258(3) 0.2084(3) 0.3821(3) 0.0471(10) Uani 1 1 d . . . . .
N3 N 0.3256(3) 0.2419(3) 0.1942(3) 0.0493(11) Uani 1 1 d D . . . .
O1 O 0.0273(2) 0.2731(3) 0.2828(3) 0.0706(12) Uani 1 1 d . . . . .
O2 O 0.2232(3) 0.1474(2) 0.4841(2) 0.0578(10) Uani 1 1 d . . . . .
O3 O 0.500000 0.000000 0.4011(19) 0.242(8) Uani 1 2 d S T P . .
O4 O 0.4286(12) 0.0273(12) 0.5775(16) 0.297(7) Uani 1 1 d . . . . .
O5 O 0.4581(8) 0.9963(10) 0.7212(15) 0.286(9) Uani 1 1 d . . . . .
S1 S 0.15626(9) 0.32507(8) 0.12806(8) 0.0518(4) Uani 1 1 d . . . . .
H3A H 0.317(4) 0.266(3) 0.140(4) 0.057(16) Uiso 1 1 d D . . . .
H3B H 0.384(4) 0.235(4) 0.210(4) 0.062(17) Uiso 1 1 d D . . . .

loop_
_atom_site_aniso_label
_atom_site_aniso_U_11
_atom_site_aniso_U_22
_atom_site_aniso_U_33
_atom_site_aniso_U_23
_atom_site_aniso_U_13
_atom_site_aniso_U_12
C1 0.045(3) 0.049(3) 0.043(3) -0.007(2) -0.006(2) 0.001(3)
C2 0.042(3) 0.039(3) 0.035(2) -0.001(2) -0.006(2) 0.000(2)
C3 0.045(3) 0.033(3) 0.030(2) -0.0022(18) -0.001(2) -0.006(2)
C4 0.054(3) 0.040(3) 0.033(2) -0.004(2) 0.000(2) -0.002(2)
C5 0.050(3) 0.062(4) 0.052(3) 0.005(3) -0.008(2) 0.011(3)
C6 0.061(4) 0.113(6) 0.053(3) 0.000(3) 0.021(3) -0.017(4)
C7 0.039(3) 0.038(3) 0.037(2) 0.005(2) -0.004(2) -0.004(2)
C8 0.041(3) 0.039(3) 0.044(2) 0.007(2) -0.006(2) 0.000(2)
C9 0.033(2) 0.045(3) 0.034(2) 0.006(2) -0.002(2) -0.005(2)
C10 0.044(3) 0.058(3) 0.042(3) 0.011(2) -0.006(2) 0.001(3)
C11 0.044(3) 0.084(4) 0.036(2) 0.008(3) -0.007(2) -0.010(3)
C12 0.058(3) 0.078(4) 0.045(3) -0.012(3) -0.005(3) -0.014(3)
C13 0.057(3) 0.054(3) 0.050(3) -0.006(3) -0.001(3) -0.007(3)
C14 0.034(3) 0.048(3) 0.040(2) 0.003(2) 0.002(2) -0.007(2)
C15 0.047(3) 0.037(3) 0.045(3) 0.004(2) -0.005(2) 0.002(2)
C16 0.042(3) 0.044(3) 0.038(2) 0.009(2) -0.006(2) 0.000(2)
N1 0.040(2) 0.040(2) 0.0324(18) 0.0021(16) -0.0038(17) 0.0019(18)
N2 0.042(2) 0.060(3) 0.039(2) -0.001(2) 0.0048(18) -0.003(2)
N3 0.044(3) 0.066(3) 0.038(2) 0.006(2) 0.001(2) -0.002(2)
O1 0.040(2) 0.098(3) 0.074(2) -0.001(2) -0.0072(19) 0.010(2)
O2 0.079(3) 0.061(2) 0.0327(16) 0.0097(16) 0.0005(17) 0.001(2)
O3 0.161(12) 0.189(13) 0.38(2) 0.000 0.000 0.068(9)
O4 0.275(15) 0.250(15) 0.368(17) 0.044(15) 0.021(16) -0.013(11)
O5 0.186(12) 0.205(11) 0.47(3) -0.025(17) 0.051(12) -0.019(12)
S1 0.0718(9) 0.0408(7) 0.0427(7) 0.0041(6) -0.0184(7) -0.0024(6)

loop_
_atom_type_symbol
_atom_type_description
_atom_type_scat_dispersion_real
_atom_type_scat_dispersion_imag
_atom_type_scat_source
C C 0.0033 0.0016 'International Tables Vol C Tables 4.2.6.8 and 6.1.1.4'
N N 0.0061 0.0033 'International Tables Vol C Tables 4.2.6.8 and 6.1.1.4'
O O 0.0106 0.0060 'International Tables Vol C Tables 4.2.6.8 and 6.1.1.4'
S S 0.1246 0.1234 'International Tables Vol C Tables 4.2.6.8 and 6.1.1.4'
H H 0.0000 0.0000 'International Tables Vol C Tables 4.2.6.8 and 6.1.1.4'

loop_
_geom_angle_atom_site_label_1
_geom_angle_atom_site_label_2
_geom_angle_atom_site_label_3
_geom_angle
_geom_angle_site_symmetry_1
_geom_angle_site_symmetry_3
_geom_angle_publ_flag
O1 C1 C2 126.5(5) . . ?
O1 C1 N2 118.0(4) . . ?
C2 C1 N2 115.5(4) . . ?
C3 C2 C1 121.4(4) . . ?
C3 C2 S1 119.6(3) . . ?
C1 C2 S1 118.6(4) . . ?
N3 C3 N1 117.0(4) . . ?
N3 C3 C2 123.5(4) . . ?
N1 C3 C2 119.4(4) . . ?
O2 C4 N2 122.1(4) . . ?
O2 C4 N1 120.9(5) . . ?
N2 C4 N1 117.0(4) . . ?
N1 C5 H5A 109.5 . . ?
N1 C5 H5B 109.5 . . ?
H5A C5 H5B 109.5 . . ?
N1 C5 H5C 109.5 . . ?
H5A C5 H5C 109.5 . . ?
H5B C5 H5C 109.5 . . ?
N2 C6 H6A 109.5 . . ?
N2 C6 H6B 109.5 . . ?
H6A C6 H6B 109.5 . . ?
N2 C6 H6C 109.5 . . ?
H6A C6 H6C 109.5 . . ?
H6B C6 H6C 109.5 . . ?
C8 C7 C16 120.2(4) . . ?
C8 C7 S1 116.6(4) . . ?
C16 C7 S1 123.0(3) . . ?
C7 C8 C9 120.9(4) . . ?
C7 C8 H8 119.6 . . ?
C9 C8 H8 119.6 . . ?
C14 C9 C10 119.0(4) . . ?
C14 C9 C8 118.9(4) . . ?
C10 C9 C8 122.1(4) . . ?
C11 C10 C9 120.4(5) . . ?
C11 C10 H10 119.8 . . ?
C9 C10 H10 119.8 . . ?
C10 C11 C12 120.6(5) . . ?
C10 C11 H11 119.7 . . ?
C12 C11 H11 119.7 . . ?
C13 C12 C11 120.2(5) . . ?
C13 C12 H12 119.9 . . ?
C11 C12 H12 119.9 . . ?
C12 C13 C14 120.7(5) . . ?
C12 C13 H13 119.7 . . ?
C14 C13 H13 119.7 . . ?
C13 C14 C9 119.0(4) . . ?
C13 C14 C15 122.4(5) . . ?
C9 C14 C15 118.6(4) . . ?
C16 C15 C14 121.4(4) . . ?
C16 C15 H15 119.3 . . ?
C14 C15 H15 119.3 . . ?
C15 C16 C7 120.0(4) . . ?
C15 C16 H16 120.0 . . ?
C7 C16 H16 120.0 . . ?
C3 N1 C4 122.0(4) . . ?
C3 N1 C5 120.9(4) . . ?
C4 N1 C5 117.0(4) . . ?
C4 N2 C1 124.6(4) . . ?
C4 N2 C6 117.4(4) . . ?
C1 N2 C6 118.0(4) . . ?
C3 N3 H3A 118(4) . . ?
C3 N3 H3B 126(3) . . ?
H3A N3 H3B 114(5) . . ?
C2 S1 C7 105.6(2) . . ?

loop_
_geom_bond_atom_site_label_1
_geom_bond_atom_site_label_2
_geom_bond_distance
_geom_bond_site_symmetry_2
_geom_bond_publ_flag
C1 O1 1.239(6) . ?
C1 C2 1.404(7) . ?
C1 N2 1.412(6) . ?
C2 C3 1.388(7) . ?
C2 S1 1.752(4) . ?
C3 N3 1.327(6) . ?
C3 N1 1.373(6) . ?
C4 O2 1.223(5) . ?
C4 N2 1.360(6) . ?
C4 N1 1.391(6) . ?
C5 N1 1.467(6) . ?
C5 H5A 0.9600 . ?
C5 H5B 0.9600 . ?
C5 H5C 0.9600 . ?
C6 N2 1.475(6) . ?
C6 H6A 0.9600 . ?
C6 H6B 0.9600 . ?
C6 H6C 0.9600 . ?
C7 C8 1.371(6) . ?
C7 C16 1.404(6) . ?
C7 S1 1.777(4) . ?
C8 C9 1.416(6) . ?
C8 H8 0.9300 . ?
C9 C14 1.414(7) . ?
C9 C10 1.415(6) . ?
C10 C11 1.360(7) . ?
C10 H10 0.9300 . ?
C11 C12 1.406(8) . ?
C11 H11 0.9300 . ?
C12 C13 1.362(8) . ?
C12 H12 0.9300 . ?
C13 C14 1.410(6) . ?
C13 H13 0.9300 . ?
C14 C15 1.416(6) . ?
C15 C16 1.363(6) . ?
C15 H15 0.9300 . ?
C16 H16 0.9300 . ?
N3 H3A 0.85(5) . ?
N3 H3B 0.93(5) . ?
O5 O5 1.29(2) 3_675 ?

loop_
_geom_torsion_atom_site_label_1
_geom_torsion_atom_site_label_2
_geom_torsion_atom_site_label_3
_geom_torsion_atom_site_label_4
_geom_torsion
_geom_torsion_site_symmetry_1
_geom_torsion_site_symmetry_2
_geom_torsion_site_symmetry_3
_geom_torsion_site_symmetry_4
_geom_torsion_publ_flag
O1 C1 C2 C3 179.1(5) . . . . ?
N2 C1 C2 C3 -0.2(6) . . . . ?
O1 C1 C2 S1 6.2(7) . . . . ?
N2 C1 C2 S1 -173.1(3) . . . . ?
C1 C2 C3 N3 176.3(4) . . . . ?
S1 C2 C3 N3 -10.9(6) . . . . ?
C1 C2 C3 N1 -2.2(6) . . . . ?
S1 C2 C3 N1 170.7(3) . . . . ?
C16 C7 C8 C9 -1.6(7) . . . . ?
S1 C7 C8 C9 173.5(3) . . . . ?
C7 C8 C9 C14 0.1(7) . . . . ?
C7 C8 C9 C10 -178.7(4) . . . . ?
C14 C9 C10 C11 -1.0(7) . . . . ?
C8 C9 C10 C11 177.8(4) . . . . ?
C9 C10 C11 C12 0.9(7) . . . . ?
C10 C11 C12 C13 0.0(8) . . . . ?
C11 C12 C13 C14 -0.8(8) . . . . ?
C12 C13 C14 C9 0.6(7) . . . . ?
C12 C13 C14 C15 -179.7(5) . . . . ?
C10 C9 C14 C13 0.3(7) . . . . ?
C8 C9 C14 C13 -178.6(4) . . . . ?
C10 C9 C14 C15 -179.4(4) . . . . ?
C8 C9 C14 C15 1.7(6) . . . . ?
C13 C14 C15 C16 178.2(4) . . . . ?
C9 C14 C15 C16 -2.1(7) . . . . ?
C14 C15 C16 C7 0.6(7) . . . . ?
C8 C7 C16 C15 1.3(7) . . . . ?
S1 C7 C16 C15 -173.6(3) . . . . ?
N3 C3 N1 C4 -176.0(4) . . . . ?
C2 C3 N1 C4 2.6(6) . . . . ?
N3 C3 N1 C5 0.0(6) . . . . ?
C2 C3 N1 C5 178.5(4) . . . . ?
O2 C4 N1 C3 177.8(4) . . . . ?
N2 C4 N1 C3 -0.5(6) . . . . ?
O2 C4 N1 C5 1.7(6) . . . . ?
N2 C4 N1 C5 -176.6(4) . . . . ?
O2 C4 N2 C1 179.7(4) . . . . ?
N1 C4 N2 C1 -2.1(6) . . . . ?
O2 C4 N2 C6 -0.4(7) . . . . ?
N1 C4 N2 C6 177.9(4) . . . . ?
O1 C1 N2 C4 -177.0(5) . . . . ?
C2 C1 N2 C4 2.4(6) . . . . ?
O1 C1 N2 C6 3.0(7) . . . . ?
C2 C1 N2 C6 -177.6(5) . . . . ?
C3 C2 S1 C7 95.2(4) . . . . ?
C1 C2 S1 C7 -91.8(4) . . . . ?
C8 C7 S1 C2 162.2(4) . . . . ?
C16 C7 S1 C2 -22.8(5) . . . . ?
